data_4124074
loop_
_publ_author_name
'Foster, M.D.'
'Friedrichs, O.D.'
'Bell, R.G.'
'Paz, F.A.A.'
'Klinowski, J.'

_publ_section_title
;
 Chemical evaluation of hypothetical uninodal zeolites
;
_journal_name_full 'Journal of the American Chemical Society'
_journal_page_first 9769
_journal_page_last 9775
_journal_paper_doi 10.1021/ja037334j
_journal_volume 126
_journal_year 2004
_chemical_formula_sum 'O2 Si'
_chemical_name_systematic 'Si O2'
_space_group_IT_number 14
_symmetry_space_group_name_Hall '-P 2ybc'
_symmetry_space_group_name_H-M 'P 1 21/c 1'
_cell_angle_alpha 90
_cell_angle_beta 90.54807
_cell_angle_gamma 90
_cell_formula_units_Z 16
_cell_length_a 8.72429
_cell_length_b 7.65516
_cell_length_c 8.74113
_cell_volume 583.757
_citation_journal_id_ASTM JACSAT
_cod_data_source_file Foster_JACSAT_2004_550.cif
_cod_data_source_block O2Si1
_cod_original_formula_sum 'O2 Si1'
_cod_struct_determination_method theoretical
_cod_database_code 4124074

loop_
_symmetry_equiv_pos_as_xyz
x,y,z
-x,y+1/2,-z+1/2
-x,-y,-z
x,-y-1/2,z-1/2

loop_
_atom_site_label
_atom_site_type_symbol
_atom_site_fract_x
_atom_site_fract_y
_atom_site_fract_z
_atom_site_occupancy
_atom_site_U_iso_or_equiv
Si4 Si+4 0.10454 0.63449 0.59404 1 0.0
O1 O-2 0.72309 0.77109 0.21571 1 0.0
O5 O-2 0.24693 0.69314 0.49397 1 0.0
Si1 Si+4 0.16534 0.37487 0.85226 1 0.0
O7 O-2 0.49862 0.82949 0.40822 1 0.0
O6 O-2 0.99178 0.30463 0.86133 1 0.0
Si3 Si+4 0.5953 0.14902 0.087 1 0.0
O3 O-2 0 0.5 0.5 1 0.0
O2 O-2 0.5 0 0 1 0.0
O8 O-2 0.62942 0.08795 0.26164 1 0.0
Si2 Si+4 0.65889 0.90255 0.34342 1 0.0
O4 O-2 0.78207 0.92526 0.47778 1 0.0
O9 O-2 0.16834 0.54675 0.74881 1 0.0
